data_4074877
loop_
_publ_author_name
'Lee, John P.'
'Pittard, Karl A.'
'DeYonker, Nathan J.'
'Cundari, Thomas R.'
'Gunnoe, T. Brent'
'Petersen, Jeffrey L.'

_publ_section_title
;
 Reactions of a Ru(II) Phenyl Complex with Substrates that Possess
 C--N or C--O Multiple Bonds: C--C Bond Formation, N--H Bond Cleavage,
 and Decarbonylation Reactions
;
_journal_coden_ASTM ORGND7
_journal_issue 6
_journal_name_full Organometallics
_journal_page_first 1500
_journal_page_last 1510
_journal_paper_doi 10.1021/om050967h
_journal_volume 25
_journal_year 2006
_chemical_formula_sum 'C26.5 H33 B N6 O2 Ru'
_chemical_formula_weight 579.47
_space_group_IT_number 2
_symmetry_cell_setting triclinic
_symmetry_space_group_name_Hall '-P 1'
_symmetry_space_group_name_H-M 'P -1'
_atom_sites_solution_hydrogens geom
_atom_sites_solution_primary direct
_atom_sites_solution_secondary difmap
_audit_creation_method SHELXL-97
_cell_angle_alpha 79.2150(10)
_cell_angle_beta 78.1050(10)
_cell_angle_gamma 83.3230(10)
_cell_formula_units_Z 2
_cell_length_a 7.5379(4)
_cell_length_b 11.8576(6)
_cell_length_c 15.3064(7)
_cell_measurement_temperature 295(2)
_cell_volume 1310.78(11)
_computing_structure_refinement 'SHELXL-97 (Sheldrick, 1997)'
_computing_structure_solution 'SHELXS-97 (Sheldrick, 1990)'
_diffrn_ambient_temperature 295(2)
_diffrn_measured_fraction_theta_full 0.953
_diffrn_measured_fraction_theta_max 0.953
_diffrn_radiation_monochromator graphite
_diffrn_radiation_source 'fine-focus sealed tube'
_diffrn_radiation_type MoK\a
_diffrn_radiation_wavelength 0.71073
_diffrn_reflns_av_R_equivalents 0.0315
_diffrn_reflns_av_sigmaI/netI 0.0571
_diffrn_reflns_limit_h_max 9
_diffrn_reflns_limit_h_min -9
_diffrn_reflns_limit_k_max 15
_diffrn_reflns_limit_k_min -15
_diffrn_reflns_limit_l_max 19
_diffrn_reflns_limit_l_min -17
_diffrn_reflns_number 9139
_diffrn_reflns_theta_full 27.50
_diffrn_reflns_theta_max 27.50
_diffrn_reflns_theta_min 1.75
_exptl_absorpt_coefficient_mu 0.634
_exptl_absorpt_correction_type empirical
_exptl_absorpt_process_details SADABS
_exptl_crystal_density_diffrn 1.468
_exptl_crystal_density_method 'not measured'
_exptl_crystal_F_000 598
_exptl_crystal_size_max 0.44
_exptl_crystal_size_mid 0.26
_exptl_crystal_size_min 0.24
_refine_diff_density_max 0.603
_refine_diff_density_min -0.303
_refine_diff_density_rms 0.078
_refine_ls_extinction_method none
_refine_ls_goodness_of_fit_ref 1.029
_refine_ls_hydrogen_treatment mixed
_refine_ls_matrix_type full
_refine_ls_number_parameters 257
_refine_ls_number_reflns 5741
_refine_ls_number_restraints 0
_refine_ls_restrained_S_all 1.029
_refine_ls_R_factor_all 0.0414
_refine_ls_R_factor_gt 0.0366
_refine_ls_shift/su_max 3.447
_refine_ls_shift/su_mean 0.027
_refine_ls_structure_factor_coef Fsqd
_refine_ls_weighting_details 'calc w=1/[\s^2^(Fo^2^)+(0.0508P)^2^+0.0000P] where P=(Fo^2^+2Fc^2^)/3'
_refine_ls_weighting_scheme calc
_refine_ls_wR_factor_gt 0.0945
_refine_ls_wR_factor_ref 0.0968
_reflns_number_gt 5019
_reflns_number_total 5741
_reflns_threshold_expression >2sigma(I)
_cod_data_source_file om050967hsi20051110_040927.cif
_cod_data_source_block bg493plt
_cod_original_sg_symbol_H-M P(-1)
_cod_original_formula_sum 'C26.50 H33 B N6 O2 Ru'
_cod_database_code 4074877

loop_
_symmetry_equiv_pos_as_xyz
'x, y, z'
'-x, -y, -z'

loop_
_atom_site_label
_atom_site_type_symbol
_atom_site_fract_x
_atom_site_fract_y
_atom_site_fract_z
_atom_site_U_iso_or_equiv
_atom_site_adp_type
_atom_site_occupancy
_atom_site_symmetry_multiplicity
_atom_site_calc_flag
_atom_site_refinement_flags
Ru1 Ru 0.759403(17) 0.024082(11) 0.750244(7) 0.04290(4) Uani 1 1 d .
O1 O 0.5475(2) 0.18161(16) 0.62372(9) 0.0843(5) Uani 1 1 d .
O2 O 0.4386(2) 0.03920(17) 0.90202(10) 0.0897(6) Uani 1 1 d .
N1 N 0.91965(19) -0.08608(12) 0.83501(8) 0.0457(3) Uani 1 1 d .
N2 N 1.02683(19) -0.17527(12) 0.80346(8) 0.0459(3) Uani 1 1 d .
N3 N 0.69880(19) -0.13663(13) 0.71776(8) 0.0469(3) Uani 1 1 d .
N4 N 0.8360(2) -0.21898(13) 0.70039(8) 0.0499(3) Uani 1 1 d .
N5 N 0.99307(19) 0.01327(13) 0.64669(7) 0.0464(3) Uani 1 1 d .
N6 N 1.08796(18) -0.09051(13) 0.63942(8) 0.0458(3) Uani 1 1 d .
B1 B 1.0296(3) -0.19853(18) 0.70720(11) 0.0495(5) Uani 1 1 d .
H1A H 1.114(3) -0.2655(18) 0.6945(11) 0.059 Uiso 1 1 calc .
C1 C 0.9420(3) -0.08959(17) 0.91991(10) 0.0546(5) Uani 1 1 d .
H1 H 0.8829 -0.0385 0.9578 0.065 Uiso 1 1 calc R
C2 C 1.0654(3) -0.17984(19) 0.94313(10) 0.0633(5) Uani 1 1 d .
H2 H 1.1058 -0.2007 0.9978 0.076 Uiso 1 1 calc R
C3 C 1.1156(3) -0.23205(17) 0.86821(10) 0.0556(5) Uani 1 1 d .
H3 H 1.1979 -0.2964 0.8630 0.067 Uiso 1 1 calc R
C4 C 0.5488(3) -0.17689(18) 0.70729(11) 0.0579(5) Uani 1 1 d .
H4 H 0.4339 -0.1378 0.7155 0.070 Uiso 1 1 calc R
C5 C 0.5859(3) -0.2845(2) 0.68258(14) 0.0750(6) Uani 1 1 d .
H5 H 0.5045 -0.3307 0.6711 0.090 Uiso 1 1 calc R
C6 C 0.7700(3) -0.30817(18) 0.67866(13) 0.0659(5) Uani 1 1 d .
H6 H 0.8375 -0.3749 0.6635 0.079 Uiso 1 1 calc R
C7 C 1.0752(3) 0.08891(18) 0.57929(10) 0.0571(5) Uani 1 1 d .
H7 H 1.0383 0.1670 0.5683 0.069 Uiso 1 1 calc R
C8 C 1.2213(3) 0.0364(2) 0.52816(10) 0.0644(6) Uani 1 1 d .
H8 H 1.3000 0.0704 0.4775 0.077 Uiso 1 1 calc R
C9 C 1.2259(3) -0.07746(19) 0.56816(9) 0.0582(5) Uani 1 1 d .
H9 H 1.3105 -0.1357 0.5491 0.070 Uiso 1 1 calc R
C10 C 0.6283(3) 0.12076(17) 0.67161(11) 0.0556(5) Uani 1 1 d .
C11 C 0.5604(3) 0.03155(17) 0.84499(11) 0.0576(5) Uani 1 1 d .
C12 C 0.8524(3) 0.16863(16) 0.78056(10) 0.0496(4) Uani 1 1 d .
C13 C 0.7461(3) 0.27112(18) 0.79256(12) 0.0625(5) Uani 1 1 d .
H13 H 0.6246 0.2768 0.7871 0.075 Uiso 1 1 calc R
C14 C 0.8152(4) 0.36478(18) 0.81233(13) 0.0709(6) Uani 1 1 d .
H14 H 0.7395 0.4316 0.8189 0.085 Uiso 1 1 calc R
C15 C 0.9930(3) 0.36134(18) 0.82251(12) 0.0667(6) Uani 1 1 d .
C16 C 1.1020(3) 0.26075(18) 0.80992(11) 0.0637(5) Uani 1 1 d .
H16 H 1.2234 0.2559 0.8153 0.076 Uiso 1 1 calc R
C17 C 1.0337(3) 0.16817(17) 0.78964(11) 0.0561(5) Uani 1 1 d .
H17 H 1.1112 0.1024 0.7816 0.067 Uiso 1 1 calc R
C18 C 1.0669(4) 0.4628(2) 0.84544(18) 0.0980(8) Uani 1 1 d .
H18A H 1.0816 0.4464 0.9075 0.147 Uiso 1 1 calc R
H18B H 0.9836 0.5298 0.8366 0.147 Uiso 1 1 calc R
H18C H 1.1825 0.4768 0.8068 0.147 Uiso 1 1 calc R

loop_
_atom_site_aniso_label
_atom_site_aniso_U_11
_atom_site_aniso_U_22
_atom_site_aniso_U_33
_atom_site_aniso_U_23
_atom_site_aniso_U_13
_atom_site_aniso_U_12
Ru1 0.04121(7) 0.04534(7) 0.04229(5) -0.00805(5) -0.00828(5) -0.00226(5)
O1 0.0885(10) 0.0865(11) 0.0770(7) -0.0035(7) -0.0372(7) 0.0185(9)
O2 0.0674(10) 0.1128(14) 0.0735(7) -0.0171(9) 0.0173(8) 0.0033(10)
N1 0.0480(7) 0.0461(7) 0.0436(5) -0.0070(5) -0.0099(5) -0.0050(6)
N2 0.0455(7) 0.0469(7) 0.0461(5) -0.0056(5) -0.0128(5) -0.0034(6)
N3 0.0410(7) 0.0527(8) 0.0485(5) -0.0085(6) -0.0100(5) -0.0070(6)
N4 0.0499(7) 0.0507(7) 0.0526(6) -0.0120(6) -0.0134(6) -0.0062(6)
N5 0.0464(7) 0.0507(7) 0.0424(5) -0.0065(5) -0.0085(5) -0.0075(6)
N6 0.0394(6) 0.0564(8) 0.0432(5) -0.0119(5) -0.0098(5) -0.0013(6)
B1 0.0493(10) 0.0531(10) 0.0491(7) -0.0144(7) -0.0129(7) -0.0007(9)
C1 0.0627(10) 0.0612(10) 0.0431(6) -0.0104(7) -0.0134(7) -0.0100(9)
C2 0.0724(12) 0.0705(12) 0.0487(7) -0.0002(8) -0.0226(8) -0.0094(10)
C3 0.0566(10) 0.0527(10) 0.0575(7) 0.0009(7) -0.0211(7) -0.0022(8)
C4 0.0469(9) 0.0676(11) 0.0632(8) -0.0107(8) -0.0149(7) -0.0132(8)
C5 0.0701(11) 0.0787(13) 0.0892(11) -0.0162(10) -0.0299(10) -0.0288(11)
C6 0.0774(12) 0.0532(10) 0.0762(9) -0.0194(8) -0.0241(9) -0.0112(10)
C7 0.0626(10) 0.0620(10) 0.0478(7) -0.0013(7) -0.0131(7) -0.0179(9)
C8 0.0564(10) 0.0899(14) 0.0445(7) -0.0037(8) -0.0014(7) -0.0232(10)
C9 0.0461(9) 0.0867(13) 0.0428(6) -0.0176(7) -0.0063(6) -0.0019(9)
C10 0.0522(10) 0.0603(10) 0.0545(7) -0.0122(7) -0.0103(7) -0.0009(9)
C11 0.0546(10) 0.0580(10) 0.0581(8) -0.0098(8) -0.0085(8) 0.0005(9)
C12 0.0554(9) 0.0464(8) 0.0470(6) -0.0077(6) -0.0091(7) -0.0055(8)
C13 0.0644(12) 0.0552(10) 0.0665(9) -0.0135(8) -0.0100(9) 0.0016(9)
C14 0.0924(16) 0.0491(10) 0.0711(9) -0.0177(8) -0.0123(11) 0.0019(11)
C15 0.0962(15) 0.0528(10) 0.0557(7) -0.0095(7) -0.0204(9) -0.0135(11)
C16 0.0706(12) 0.0619(11) 0.0639(8) -0.0086(8) -0.0224(8) -0.0129(10)
C17 0.0613(10) 0.0491(9) 0.0600(7) -0.0085(7) -0.0173(8) -0.0032(9)
C18 0.135(2) 0.0680(13) 0.1047(14) -0.0209(12) -0.0365(15) -0.0307(15)

loop_
_atom_type_symbol
_atom_type_description
_atom_type_scat_dispersion_real
_atom_type_scat_dispersion_imag
_atom_type_scat_source
C C 0.0033 0.0016 'International Tables Vol C Tables 4.2.6.8 and 6.1.1.4'
H H 0.0000 0.0000 'International Tables Vol C Tables 4.2.6.8 and 6.1.1.4'
B B 0.0013 0.0007 'International Tables Vol C Tables 4.2.6.8 and 6.1.1.4'
N N 0.0061 0.0033 'International Tables Vol C Tables 4.2.6.8 and 6.1.1.4'
O O 0.0106 0.0060 'International Tables Vol C Tables 4.2.6.8 and 6.1.1.4'
Ru Ru -1.2594 0.8363 'International Tables Vol C Tables 4.2.6.8 and 6.1.1.4'

loop_
_geom_angle_atom_site_label_1
_geom_angle_atom_site_label_2
_geom_angle_atom_site_label_3
_geom_angle
C10 Ru1 C11 90.07(8)
C10 Ru1 C12 89.19(8)
C11 Ru1 C12 89.71(8)
C10 Ru1 N1 177.33(6)
C11 Ru1 N1 92.59(7)
C12 Ru1 N1 90.64(6)
C10 Ru1 N5 92.26(6)
C11 Ru1 N5 177.52(7)
C12 Ru1 N5 89.48(6)
N1 Ru1 N5 85.08(5)
C10 Ru1 N3 96.25(7)
C11 Ru1 N3 95.44(7)
C12 Ru1 N3 172.50(6)
N1 Ru1 N3 83.69(5)
N5 Ru1 N3 85.15(5)
C1 N1 N2 106.87(13)
C1 N1 Ru1 133.58(12)
N2 N1 Ru1 119.55(9)
C3 N2 N1 108.99(13)
C3 N2 B1 130.56(15)
N1 N2 B1 120.44(13)
C4 N3 N4 106.40(15)
C4 N3 Ru1 134.22(13)
N4 N3 Ru1 119.35(11)
C6 N4 N3 109.43(16)
C6 N4 B1 131.28(16)
N3 N4 B1 119.30(15)
C7 N5 N6 106.28(13)
C7 N5 Ru1 134.12(13)
N6 N5 Ru1 119.57(9)
C9 N6 N5 109.25(14)
C9 N6 B1 130.48(16)
N5 N6 B1 120.27(12)
N4 B1 N6 108.57(14)
N4 B1 N2 108.50(13)
N6 B1 N2 108.08(15)
N1 C1 C2 110.20(16)
C3 C2 C1 105.04(15)
N2 C3 C2 108.89(17)
N3 C4 C5 111.02(18)
C6 C5 C4 104.54(19)
N4 C6 C5 108.60(19)
N5 C7 C8 111.03(18)
C7 C8 C9 104.90(15)
N6 C9 C8 108.54(17)
O1 C10 Ru1 179.07(19)
O2 C11 Ru1 178.17(19)
C13 C12 C17 114.87(19)
C13 C12 Ru1 124.71(16)
C17 C12 Ru1 120.42(14)
C14 C13 C12 122.3(2)
C15 C14 C13 121.7(2)
C14 C15 C16 117.1(2)
C14 C15 C18 121.5(2)
C16 C15 C18 121.4(2)
C17 C16 C15 121.2(2)
C16 C17 C12 122.84(19)

loop_
_geom_bond_atom_site_label_1
_geom_bond_atom_site_label_2
_geom_bond_distance
Ru1 C10 1.8572(18)
Ru1 C11 1.8659(18)
Ru1 C12 2.0871(19)
Ru1 N1 2.1198(13)
Ru1 N5 2.1222(13)
Ru1 N3 2.1766(15)
O1 C10 1.146(2)
O2 C11 1.137(2)
N1 C1 1.3371(19)
N1 N2 1.3549(19)
N2 C3 1.343(2)
N2 B1 1.545(2)
N3 C4 1.327(2)
N3 N4 1.358(2)
N4 C6 1.341(3)
N4 B1 1.534(3)
N5 C7 1.331(2)
N5 N6 1.361(2)
N6 C9 1.342(2)
N6 B1 1.535(2)
C1 C2 1.378(3)
C2 C3 1.369(3)
C4 C5 1.380(3)
C5 C6 1.375(3)
C7 C8 1.372(3)
C8 C9 1.373(3)
C12 C13 1.396(3)
C12 C17 1.401(3)
C13 C14 1.386(3)
C14 C15 1.376(4)
C15 C16 1.388(3)
C15 C18 1.508(3)
C16 C17 1.375(3)
